data_4037628
loop_
_publ_author_name
'Zhao, Kexiang'
'Long, Guankui'
'Liu, Wenbo'
'Li, Dong-Sheng'
'Gao, Weibo'
'Zhang, Qichun'

_publ_section_title
;
 U-Shaped Helical Azaarenes: Synthesis, Structures, and Properties.
;
_journal_issue 1
_journal_name_full 'The Journal of organic chemistry'
_journal_page_first 291
_journal_page_last 295
_journal_paper_doi 10.1021/acs.joc.9b02895
_journal_volume 85
_journal_year 2020
_chemical_formula_sum 'C91 H105.5 Cl1.5 N8 Si4'
_chemical_formula_weight 1476.86
_space_group_crystal_system triclinic
_space_group_IT_number 2
_space_group_name_Hall '-P 1'
_space_group_name_H-M_alt 'P -1'
_atom_sites_solution_hydrogens geom
_atom_sites_solution_primary dual
_cell_angle_alpha 78.420(3)
_cell_angle_beta 87.087(3)
_cell_angle_gamma 80.742(3)
_cell_formula_units_Z 2
_cell_length_a 12.6965(13)
_cell_length_b 17.3542(18)
_cell_length_c 19.577(2)
_cell_measurement_reflns_used 6481
_cell_measurement_temperature 100.(2)
_cell_measurement_theta_max 24.9764
_cell_measurement_theta_min 2.6230
_cell_volume 4169.9(7)
_computing_cell_refinement 'SAINT V8.38A (Bruker AXS Inc., 2017)'
_computing_data_collection 'APEX3 (Bruker AXS Inc., 2017)'
_computing_data_reduction 'SAINT V8.38A (Bruker AXS Inc., 2017)'
_computing_molecular_graphics 'XP (Bruker AXS Inc., 2017)'
_computing_publication_material 'APEX3 (Bruker AXS Inc., 2017)'
_computing_structure_refinement 'SHELXL-2016/6 (Sheldrick, 2016)'
_computing_structure_solution 'XT, VERSION 2014/5'
_diffrn_ambient_temperature 100.(2)
_diffrn_detector_area_resol_mean 7.4074
_diffrn_measured_fraction_theta_full 0.990
_diffrn_measured_fraction_theta_max 0.990
_diffrn_measurement_device_type 'Photon II CPADs detector'
_diffrn_measurement_method 'phi and omega scans'
_diffrn_radiation_monochromator 'Multilayer Mirror'
_diffrn_radiation_type MoK\a
_diffrn_radiation_wavelength 0.71073
_diffrn_reflns_av_R_equivalents 0.1152
_diffrn_reflns_av_unetI/netI 0.1247
_diffrn_reflns_limit_h_max 15
_diffrn_reflns_limit_h_min -15
_diffrn_reflns_limit_k_max 20
_diffrn_reflns_limit_k_min -20
_diffrn_reflns_limit_l_max 23
_diffrn_reflns_limit_l_min -23
_diffrn_reflns_number 15223
_diffrn_reflns_theta_full 25.41
_diffrn_reflns_theta_max 25.41
_diffrn_reflns_theta_min 2.28
_diffrn_source 'Incoatec microfocus source'
_diffrn_source_type 'Bruker D8 Quest'
_exptl_absorpt_coefficient_mu 0.169
_exptl_absorpt_correction_T_max 0.97
_exptl_absorpt_correction_T_min 0.63
_exptl_absorpt_process_details
;
SADABS-2016/2 - Bruker AXS area detector scaling and absorption correction
;
_exptl_crystal_colour black
_exptl_crystal_density_diffrn 1.176
_exptl_crystal_density_method 'not measured'
_exptl_crystal_description block
_exptl_crystal_F_000 1578
_exptl_crystal_size_max 0.300
_exptl_crystal_size_mid 0.240
_exptl_crystal_size_min 0.200
_refine_diff_density_max 0.962
_refine_diff_density_min -0.846
_refine_ls_extinction_method none
_refine_ls_goodness_of_fit_ref 1.026
_refine_ls_hydrogen_treatment constr
_refine_ls_matrix_type full
_refine_ls_number_parameters 1375
_refine_ls_number_reflns 15223
_refine_ls_number_restraints 2916
_refine_ls_restrained_S_all 1.028
_refine_ls_R_factor_all 0.1910
_refine_ls_R_factor_gt 0.1222
_refine_ls_shift/su_max 0.003
_refine_ls_shift/su_mean 0.000
_refine_ls_structure_factor_coef Fsqd
_refine_ls_weighting_details 'w=1/[\s^2^(Fo^2^)+(0.1851P)^2^+9.5079P] where P=(Fo^2^+2Fc^2^)/3'
_refine_ls_weighting_scheme calc
_refine_ls_wR_factor_gt 0.3172
_refine_ls_wR_factor_ref 0.3785
_reflns_number_gt 8414
_reflns_number_total 15223
_reflns_threshold_expression 'I > 2\s(I)'
_cod_data_source_file jo9b02895_si_004.cif
_cod_data_source_block zqc95m_tw
_cod_depositor_comments 'Adding full bibliography for 4037628--4037630.cif.'
_cod_original_formula_sum 'C91 H105.50 Cl1.50 N8 Si4'
_cod_database_code 4037628

loop_
_space_group_symop_operation_xyz
'x, y, z'
'-x, -y, -z'

loop_
_atom_site_type_symbol
_atom_site_label
_atom_site_fract_x
_atom_site_fract_y
_atom_site_fract_z
_atom_site_U_iso_or_equiv
_atom_site_adp_type
_atom_site_calc_flag
_atom_site_refinement_flags_adp
_atom_site_refinement_flags_occupancy
_atom_site_refinement_flags_posn
_atom_site_occupancy
_atom_site_disorder_assembly
_atom_site_disorder_group
C C1 1.1253(4) 0.9530(3) 0.5009(3) 0.0385(12) Uani d . . . 1.0 . .
C C2 1.1640(5) 1.0263(3) 0.4784(3) 0.0428(13) Uani d . . . 1.0 . .
H H2 1.171556 1.047286 0.429985 0.051 Uiso calc U . R 1.0 . .
C C3 1.1903(5) 1.0663(4) 0.5265(3) 0.0500(15) Uani d . . . 1.0 . .
H H3 1.215437 1.115799 0.511469 0.06 Uiso calc U . R 1.0 . .
C C4 1.1807(5) 1.0352(4) 0.5988(3) 0.0464(14) Uani d . . . 1.0 . .
H H4 1.199751 1.063998 0.631607 0.056 Uiso calc U . R 1.0 . .
C C5 1.1448(5) 0.9650(3) 0.6218(3) 0.0416(13) Uani d . . . 1.0 . .
H H5 1.139104 0.944732 0.670459 0.05 Uiso calc U . R 1.0 . .
C C6 1.1158(4) 0.9217(3) 0.5737(3) 0.0388(12) Uani d . . . 1.0 . .
C C7 1.0511(4) 0.8125(3) 0.5494(3) 0.0339(11) Uani d . . . 1.0 . .
C C8 1.0618(4) 0.8432(3) 0.4761(3) 0.0349(11) Uani d . . . 1.0 . .
C C9 1.0356(4) 0.8001(3) 0.4271(3) 0.0347(11) Uani d . . . 1.0 . .
C C10 0.9948(4) 0.7288(3) 0.4503(3) 0.0354(11) Uani d . . . 1.0 . .
C C11 0.9750(4) 0.7013(3) 0.5231(3) 0.0338(11) Uani d . . . 1.0 . .
C C12 1.0095(4) 0.7409(3) 0.5727(3) 0.0337(11) Uani d . . . 1.0 . .
C C14 0.9014(4) 0.5977(3) 0.4995(3) 0.0356(11) Uani d . . . 1.0 . .
C C15 0.9367(4) 0.6178(3) 0.4276(3) 0.0383(12) Uani d . . . 1.0 . .
C C16 0.9266(5) 0.5641(4) 0.3818(3) 0.0425(13) Uani d . . . 1.0 . .
H H16 0.950438 0.575809 0.334621 0.051 Uiso calc U . R 1.0 . .
C C17 0.8835(5) 0.4975(4) 0.4053(3) 0.0409(13) Uani d . . . 1.0 . .
H H17 0.88161 0.461608 0.374754 0.049 Uiso calc U . R 1.0 . .
C C18 0.8398(4) 0.4783(3) 0.4754(3) 0.0374(12) Uani d . . . 1.0 . .
C C19 0.8443(4) 0.5312(3) 0.5219(3) 0.0347(11) Uani d . . . 1.0 . .
C C20 0.7933(4) 0.5177(3) 0.5868(3) 0.0354(12) Uani d . . . 1.0 . .
H H20 0.792999 0.554198 0.617121 0.042 Uiso calc U . R 1.0 . .
C C21 0.7426(4) 0.4512(3) 0.6076(3) 0.0370(12) Uani d . . . 1.0 . .
C C22 0.6784(4) 0.4419(3) 0.6713(3) 0.0375(12) Uani d . . . 1.0 . .
C C23 0.6414(5) 0.3668(4) 0.6980(3) 0.0435(13) Uani d . . . 1.0 . .
C C24 0.6599(5) 0.3065(4) 0.6557(4) 0.0495(14) Uani d . . . 1.0 . .
H H24 0.638051 0.256218 0.673079 0.059 Uiso calc U . R 1.0 . .
C C25 0.7073(5) 0.3199(4) 0.5923(4) 0.0470(14) Uani d . . . 1.0 . .
H H25 0.71333 0.280603 0.564242 0.056 Uiso calc U . R 1.0 . .
C C26 0.7496(4) 0.3938(3) 0.5659(3) 0.0415(13) Uani d . . . 1.0 . .
C C27 0.7948(4) 0.4096(4) 0.4994(3) 0.0410(13) Uani d . . . 1.0 . .
H H27 0.795039 0.372618 0.469585 0.049 Uiso calc U . R 1.0 . .
C C28 0.5589(5) 0.4168(4) 0.7906(3) 0.0437(13) Uani d . . . 1.0 . .
C C29 0.5859(4) 0.4928(4) 0.7601(3) 0.0412(13) Uani d . . . 1.0 . .
C C30 0.5431(4) 0.5616(4) 0.7880(3) 0.0432(13) Uani d . . . 1.0 . .
C C31 0.4843(5) 0.5505(4) 0.8527(3) 0.0461(14) Uani d . . . 1.0 . .
C C32 0.4618(5) 0.4735(4) 0.8848(3) 0.0509(15) Uani d . . . 1.0 . .
C C33 0.4975(5) 0.4068(4) 0.8529(3) 0.0512(15) Uani d . . . 1.0 . .
C C34 0.3665(5) 0.5279(5) 0.9727(3) 0.0533(15) Uani d . . . 1.0 . .
C C35 0.3042(5) 0.5193(6) 1.0359(4) 0.0646(19) Uani d . . . 1.0 . .
H H35 0.287588 0.468441 1.057449 0.078 Uiso calc U . R 1.0 . .
C C36 0.2691(6) 0.5826(6) 1.0651(4) 0.071(2) Uani d . . . 1.0 . .
H H36 0.22799 0.576417 1.107221 0.085 Uiso calc U . R 1.0 . .
C C37 0.2931(6) 0.6581(6) 1.0334(4) 0.080(2) Uani d . . . 1.0 . .
H H37 0.267113 0.702488 1.05438 0.096 Uiso calc U . R 1.0 . .
C C38 0.3529(6) 0.6694(5) 0.9732(4) 0.0668(19) Uani d . . . 1.0 . .
H H38 0.369212 0.720721 0.95316 0.08 Uiso calc U . R 1.0 . .
C C39 0.3901(5) 0.6040(5) 0.9412(3) 0.0540(15) Uani d . . . 1.0 . .
C C40 1.0492(5) 0.8316(4) 0.3547(3) 0.0402(13) Uani d . . . 1.0 . .
C C41 1.0607(5) 0.8621(4) 0.2944(3) 0.0492(15) Uani d . . . 1.0 . .
C C42 1.0738(11) 0.8335(6) 0.1474(5) 0.070(3) Uani d U P D 0.617(7) A 1
H H42 0.995875 0.834979 0.140843 0.084 Uiso calc U P R 0.617(7) A 1
C C43 1.1144(16) 0.7489(6) 0.1831(10) 0.082(5) Uani d U P D 0.617(7) A 1
H H43A 1.096161 0.711852 0.155516 0.123 Uiso calc U P R 0.617(7) A 1
H H43B 1.081357 0.738058 0.229697 0.123 Uiso calc U P R 0.617(7) A 1
H H43C 1.192141 0.742049 0.187324 0.123 Uiso calc U P R 0.617(7) A 1
C C44 1.1208(10) 0.8552(7) 0.0741(4) 0.067(3) Uani d U P D 0.617(7) A 1
H H44A 1.196754 0.832764 0.073866 0.1 Uiso calc U P R 0.617(7) A 1
H H44B 1.112677 0.913224 0.059759 0.1 Uiso calc U P R 0.617(7) A 1
H H44C 1.083228 0.833443 0.041591 0.1 Uiso calc U P R 0.617(7) A 1
C C45 0.9608(9) 0.9927(6) 0.1819(5) 0.066(3) Uani d U P D 0.617(7) A 1
H H45 0.964306 1.030056 0.214235 0.079 Uiso calc U P R 0.617(7) A 1
C C46 0.8559(9) 0.9604(10) 0.1987(11) 0.076(5) Uani d U P D 0.617(7) A 1
H H46A 0.796189 1.003991 0.18788 0.113 Uiso calc U P R 0.617(7) A 1
H H46B 0.852884 0.936141 0.248369 0.113 Uiso calc U P R 0.617(7) A 1
H H46C 0.8512 0.920183 0.170739 0.113 Uiso calc U P R 0.617(7) A 1
C C47 0.9663(14) 1.0410(7) 0.1090(6) 0.074(4) Uani d U P D 0.617(7) A 1
H H47A 0.980497 1.005128 0.07565 0.111 Uiso calc U P R 0.617(7) A 1
H H47B 1.023727 1.073199 0.105633 0.111 Uiso calc U P R 0.617(7) A 1
H H47C 0.898142 1.076062 0.098218 0.111 Uiso calc U P R 0.617(7) A 1
C C48 1.2043(9) 0.9522(8) 0.1971(9) 0.104(4) Uani d U P D 0.617(7) A 1
H H48 1.217407 0.975644 0.146984 0.125 Uiso calc U P R 0.617(7) A 1
C C49 1.3008(10) 0.8893(11) 0.2223(11) 0.134(6) Uani d U P D 0.617(7) A 1
H H49A 1.366413 0.912712 0.211644 0.2 Uiso calc U P R 0.617(7) A 1
H H49B 1.303459 0.844303 0.19861 0.2 Uiso calc U P R 0.617(7) A 1
H H49C 1.294182 0.870571 0.272778 0.2 Uiso calc U P R 0.617(7) A 1
C C50 1.1929(15) 1.0200(9) 0.2392(9) 0.116(5) Uani d U P D 0.617(7) A 1
H H50A 1.147324 1.007058 0.280545 0.175 Uiso calc U P R 0.617(7) A 1
H H50B 1.160565 1.070044 0.209974 0.175 Uiso calc U P R 0.617(7) A 1
H H50C 1.26349 1.02567 0.253777 0.175 Uiso calc U P R 0.617(7) A 1
C C42A 1.1887(15) 0.8302(9) 0.1745(9) 0.086(4) Uani d U P D 0.383(7) A 2
H H42A 1.244984 0.818786 0.210653 0.103 Uiso calc U P R 0.383(7) A 2
C C43A 1.245(2) 0.8585(14) 0.1070(10) 0.098(6) Uani d U P D 0.383(7) A 2
H H43D 1.30036 0.815906 0.097084 0.147 Uiso calc U P R 0.383(7) A 2
H H43E 1.276856 0.905144 0.110411 0.147 Uiso calc U P R 0.383(7) A 2
H H43F 1.192901 0.872859 0.069228 0.147 Uiso calc U P R 0.383(7) A 2
C C44A 1.150(2) 0.7517(9) 0.1772(17) 0.079(5) Uani d U P D 0.383(7) A 2
H H44D 1.09181 0.75927 0.144096 0.118 Uiso calc U P R 0.383(7) A 2
H H44E 1.123211 0.732323 0.224457 0.118 Uiso calc U P R 0.383(7) A 2
H H44F 1.208581 0.712705 0.164928 0.118 Uiso calc U P R 0.383(7) A 2
C C45A 0.9599(11) 0.9492(10) 0.1547(8) 0.064(3) Uani d U P D 0.383(7) A 2
H H45A 0.937167 0.903815 0.137804 0.077 Uiso calc U P R 0.383(7) A 2
C C46A 0.8648(13) 0.9827(14) 0.1988(15) 0.060(5) Uani d U P D 0.383(7) A 2
H H46D 0.873889 1.035849 0.205091 0.09 Uiso calc U P R 0.383(7) A 2
H H46E 0.86257 0.947277 0.244435 0.09 Uiso calc U P R 0.383(7) A 2
H H46F 0.797958 0.986152 0.174637 0.09 Uiso calc U P R 0.383(7) A 2
C C47A 0.971(2) 1.0138(11) 0.0897(8) 0.074(5) Uani d U P D 0.383(7) A 2
H H47D 0.917647 1.012701 0.05561 0.111 Uiso calc U P R 0.383(7) A 2
H H47E 1.042682 1.003927 0.069038 0.111 Uiso calc U P R 0.383(7) A 2
H H47F 0.959923 1.066148 0.102902 0.111 Uiso calc U P R 0.383(7) A 2
C C48A 1.1675(14) 0.9865(10) 0.2122(13) 0.094(5) Uani d U P D 0.383(7) A 2
H H48A 1.187228 1.012826 0.164102 0.112 Uiso calc U P R 0.383(7) A 2
C C49A 1.2713(15) 0.9513(16) 0.2508(15) 0.114(6) Uani d U P D 0.383(7) A 2
H H49D 1.329899 0.977146 0.226942 0.171 Uiso calc U P R 0.383(7) A 2
H H49E 1.286712 0.894026 0.251376 0.171 Uiso calc U P R 0.383(7) A 2
H H49F 1.263828 0.960278 0.298779 0.171 Uiso calc U P R 0.383(7) A 2
C C50A 1.1061(18) 1.0521(11) 0.2487(14) 0.093(5) Uani d U P D 0.383(7) A 2
H H50D 1.086182 1.028276 0.296334 0.14 Uiso calc U P R 0.383(7) A 2
H H50E 1.041583 1.077338 0.222653 0.14 Uiso calc U P R 0.383(7) A 2
H H50F 1.151793 1.092188 0.250096 0.14 Uiso calc U P R 0.383(7) A 2
C C51 1.0088(4) 0.7064(3) 0.6456(3) 0.0373(12) Uani d U . . 1.0 . .
C C52 1.0165(5) 0.6746(4) 0.7060(3) 0.0398(13) Uani d U . . 1.0 . .
C C53 1.1984(7) 0.6180(6) 0.7949(6) 0.061(3) Uani d U P D 0.588(7) B 1
H H53 1.225369 0.589624 0.841876 0.074 Uiso calc U P R 0.588(7) B 1
C C54 1.2530(10) 0.5747(8) 0.7415(8) 0.060(3) Uani d U P D 0.588(7) B 1
H H54A 1.23151 0.604054 0.694925 0.09 Uiso calc U P R 0.588(7) B 1
H H54B 1.233121 0.521382 0.748954 0.09 Uiso calc U P R 0.588(7) B 1
H H54C 1.330507 0.570316 0.745531 0.09 Uiso calc U P R 0.588(7) B 1
C C55 1.2309(9) 0.7016(7) 0.7796(7) 0.063(3) Uani d U P D 0.588(7) B 1
H H55A 1.307756 0.697062 0.786587 0.095 Uiso calc U P R 0.588(7) B 1
H H55B 1.1916 0.73361 0.811302 0.095 Uiso calc U P R 0.588(7) B 1
H H55C 1.214165 0.727266 0.731294 0.095 Uiso calc U P R 0.588(7) B 1
C C56 0.9844(12) 0.6826(8) 0.8603(6) 0.085(4) Uani d U P D 0.588(7) B 1
H H56 0.908128 0.674453 0.867626 0.102 Uiso calc U P R 0.588(7) B 1
C C57 0.985(2) 0.7726(8) 0.8323(12) 0.123(6) Uani d U P D 0.588(7) B 1
H H57A 0.950033 0.78869 0.787203 0.184 Uiso calc U P R 0.588(7) B 1
H H57B 0.94742 0.803138 0.865517 0.184 Uiso calc U P R 0.588(7) B 1
H H57C 1.059319 0.782821 0.82656 0.184 Uiso calc U P R 0.588(7) B 1
C C58 1.039(2) 0.6550(13) 0.9308(7) 0.093(6) Uani d U P D 0.588(7) B 1
H H58A 1.116168 0.642104 0.923288 0.139 Uiso calc U P R 0.588(7) B 1
H H58B 1.011473 0.60754 0.95647 0.139 Uiso calc U P R 0.588(7) B 1
H H58C 1.024168 0.697519 0.957678 0.139 Uiso calc U P R 0.588(7) B 1
C C59 1.0095(9) 0.5225(6) 0.8047(6) 0.068(3) Uani d U P D 0.588(7) B 1
H H59 1.055518 0.494316 0.771491 0.082 Uiso calc U P R 0.588(7) B 1
C C60 0.8911(11) 0.5283(11) 0.7851(10) 0.091(5) Uani d U P D 0.588(7) B 1
H H60A 0.872139 0.474722 0.791989 0.136 Uiso calc U P R 0.588(7) B 1
H H60B 0.881382 0.554617 0.736179 0.136 Uiso calc U P R 0.588(7) B 1
H H60C 0.845121 0.559311 0.81492 0.136 Uiso calc U P R 0.588(7) B 1
C C61 1.0263(12) 0.4722(8) 0.8793(7) 0.086(4) Uani d U P D 0.588(7) B 1
H H61A 0.97625 0.496027 0.911868 0.129 Uiso calc U P R 0.588(7) B 1
H H61B 1.099637 0.470872 0.893408 0.129 Uiso calc U P R 0.588(7) B 1
H H61C 1.013595 0.417814 0.879946 0.129 Uiso calc U P R 0.588(7) B 1
C C53A 1.1554(11) 0.5396(9) 0.7995(9) 0.074(3) Uani d U P D 0.412(7) B 2
H H53A 1.125048 0.50803 0.76997 0.089 Uiso calc U P R 0.412(7) B 2
C C54A 1.1693(16) 0.4777(10) 0.8664(9) 0.083(5) Uani d U P D 0.412(7) B 2
H H54D 1.107398 0.449575 0.874129 0.125 Uiso calc U P R 0.412(7) B 2
H H54E 1.175182 0.504011 0.905575 0.125 Uiso calc U P R 0.412(7) B 2
H H54F 1.234186 0.439597 0.86264 0.125 Uiso calc U P R 0.412(7) B 2
C C55A 1.2562(14) 0.5511(16) 0.7594(13) 0.083(6) Uani d U P D 0.412(7) B 2
H H55D 1.267702 0.606399 0.754735 0.124 Uiso calc U P R 0.412(7) B 2
H H55E 1.251129 0.539047 0.712929 0.124 Uiso calc U P R 0.412(7) B 2
H H55F 1.31608 0.515366 0.783966 0.124 Uiso calc U P R 0.412(7) B 2
C C56A 1.0360(18) 0.7010(11) 0.8486(10) 0.097(5) Uani d U P D 0.412(7) B 2
H H56A 1.097848 0.728542 0.829879 0.116 Uiso calc U P R 0.412(7) B 2
C C57A 0.940(2) 0.7693(14) 0.8332(16) 0.103(6) Uani d U P D 0.412(7) B 2
H H57D 0.874742 0.746722 0.831036 0.154 Uiso calc U P R 0.412(7) B 2
H H57E 0.952558 0.80404 0.788411 0.154 Uiso calc U P R 0.412(7) B 2
H H57F 0.932715 0.800264 0.870319 0.154 Uiso calc U P R 0.412(7) B 2
C C58A 1.059(4) 0.6769(19) 0.9254(10) 0.098(7) Uani d U P D 0.412(7) B 2
H H58D 1.127223 0.69295 0.93424 0.147 Uiso calc U P R 0.412(7) B 2
H H58E 1.064275 0.619028 0.939832 0.147 Uiso calc U P R 0.412(7) B 2
H H58F 1.001919 0.703106 0.951995 0.147 Uiso calc U P R 0.412(7) B 2
C C59A 0.9212(10) 0.5674(9) 0.8167(9) 0.076(3) Uani d U P D 0.412(7) B 2
H H59A 0.925957 0.537797 0.866085 0.092 Uiso calc U P R 0.412(7) B 2
C C60A 0.8144(10) 0.6216(13) 0.8078(11) 0.093(5) Uani d U P D 0.412(7) B 2
H H60D 0.799895 0.639916 0.757966 0.139 Uiso calc U P R 0.412(7) B 2
H H60E 0.816351 0.667569 0.8294 0.139 Uiso calc U P R 0.412(7) B 2
H H60F 0.758003 0.592232 0.830164 0.139 Uiso calc U P R 0.412(7) B 2
C C61A 0.9205(15) 0.5059(12) 0.7682(11) 0.069(4) Uani d U P D 0.412(7) B 2
H H61D 0.859267 0.477599 0.780684 0.104 Uiso calc U P R 0.412(7) B 2
H H61E 0.986665 0.46763 0.773946 0.104 Uiso calc U P R 0.412(7) B 2
H H61F 0.914988 0.534022 0.719469 0.104 Uiso calc U P R 0.412(7) B 2
C C62 0.5488(4) 0.6394(4) 0.7500(3) 0.0430(13) Uani d U . . 1.0 . .
C C63 0.5388(5) 0.7066(4) 0.7154(3) 0.0466(14) Uani d U . . 1.0 . .
C C64 0.6430(6) 0.8121(5) 0.6012(5) 0.058(2) Uani d U P D 0.809(10) C 1
H H64 0.632333 0.864135 0.567497 0.07 Uiso calc U P R 0.809(10) C 1
C C65 0.6651(7) 0.7453(5) 0.5598(5) 0.064(3) Uani d U P D 0.809(10) C 1
H H65A 0.732617 0.748698 0.533582 0.095 Uiso calc U P R 0.809(10) C 1
H H65B 0.607009 0.750609 0.527273 0.095 Uiso calc U P R 0.809(10) C 1
H H65C 0.669941 0.69375 0.591909 0.095 Uiso calc U P R 0.809(10) C 1
C C66 0.7414(6) 0.8085(6) 0.6440(6) 0.067(3) Uani d U P D 0.809(10) C 1
H H66A 0.753541 0.757483 0.676893 0.101 Uiso calc U P R 0.809(10) C 1
H H66B 0.730004 0.852122 0.669852 0.101 Uiso calc U P R 0.809(10) C 1
H H66C 0.803719 0.813715 0.612768 0.101 Uiso calc U P R 0.809(10) C 1
C C67 0.5011(8) 0.8824(5) 0.7147(5) 0.076(3) Uani d U P D 0.809(10) C 1
H H67 0.56728 0.874178 0.742499 0.091 Uiso calc U P R 0.809(10) C 1
C C68 0.4885(11) 0.9673(5) 0.6719(8) 0.096(4) Uani d U P D 0.809(10) C 1
H H68A 0.425284 0.976949 0.642848 0.145 Uiso calc U P R 0.809(10) C 1
H H68B 0.551967 0.973999 0.641994 0.145 Uiso calc U P R 0.809(10) C 1
H H68C 0.48021 1.005249 0.703406 0.145 Uiso calc U P R 0.809(10) C 1
C C69 0.4070(9) 0.8707(7) 0.7672(6) 0.087(3) Uani d U P D 0.809(10) C 1
H H69A 0.402575 0.908867 0.798318 0.131 Uiso calc U P R 0.809(10) C 1
H H69B 0.418602 0.816369 0.79478 0.131 Uiso calc U P R 0.809(10) C 1
H H69C 0.340284 0.879361 0.741751 0.131 Uiso calc U P R 0.809(10) C 1
C C70 0.3988(6) 0.8186(5) 0.6028(4) 0.0499(19) Uani d U P D 0.809(10) C 1
H H70 0.336903 0.841144 0.630133 0.06 Uiso calc U P R 0.809(10) C 1
C C71 0.3711(8) 0.7426(6) 0.5870(6) 0.063(3) Uani d U P D 0.809(10) C 1
H H71A 0.307908 0.754991 0.55774 0.095 Uiso calc U P R 0.809(10) C 1
H H71B 0.35612 0.706936 0.630786 0.095 Uiso calc U P R 0.809(10) C 1
H H71C 0.431247 0.716445 0.56241 0.095 Uiso calc U P R 0.809(10) C 1
C C72 0.4070(12) 0.8805(7) 0.5355(6) 0.072(3) Uani d U P D 0.809(10) C 1
H H72A 0.466423 0.860901 0.506482 0.108 Uiso calc U P R 0.809(10) C 1
H H72B 0.419372 0.930571 0.54722 0.108 Uiso calc U P R 0.809(10) C 1
H H72C 0.340322 0.889496 0.509957 0.108 Uiso calc U P R 0.809(10) C 1
C C64A 0.6600(11) 0.8137(19) 0.6332(15) 0.059(4) Uani d U P D 0.191(10) C 2
H H64A 0.657274 0.864522 0.598126 0.07 Uiso calc U P R 0.191(10) C 2
C C65A 0.717(2) 0.749(2) 0.596(2) 0.066(5) Uani d U P D 0.191(10) C 2
H H65D 0.769331 0.771299 0.562506 0.099 Uiso calc U P R 0.191(10) C 2
H H65E 0.664412 0.729712 0.571352 0.099 Uiso calc U P R 0.191(10) C 2
H H65F 0.753028 0.705131 0.630335 0.099 Uiso calc U P R 0.191(10) C 2
C C66A 0.7311(19) 0.822(2) 0.6912(19) 0.062(6) Uani d U P D 0.191(10) C 2
H H66D 0.750508 0.770146 0.721863 0.093 Uiso calc U P R 0.191(10) C 2
H H66E 0.692396 0.859765 0.718368 0.093 Uiso calc U P R 0.191(10) C 2
H H66F 0.796006 0.841878 0.670612 0.093 Uiso calc U P R 0.191(10) C 2
C C67A 0.458(2) 0.8644(18) 0.7229(15) 0.081(4) Uani d U P D 0.191(10) C 2
H H67A 0.514458 0.852215 0.75915 0.098 Uiso calc U P R 0.191(10) C 2
C C68A 0.448(4) 0.9548(16) 0.702(3) 0.087(6) Uani d U P D 0.191(10) C 2
H H68D 0.382647 0.975825 0.675656 0.131 Uiso calc U P R 0.191(10) C 2
H H68E 0.509969 0.968705 0.672151 0.131 Uiso calc U P R 0.191(10) C 2
H H68F 0.446457 0.97805 0.743483 0.131 Uiso calc U P R 0.191(10) C 2
C C69A 0.362(3) 0.839(3) 0.765(2) 0.085(7) Uani d U P D 0.191(10) C 2
H H69D 0.355208 0.861122 0.807842 0.127 Uiso calc U P R 0.191(10) C 2
H H69E 0.371982 0.780573 0.777972 0.127 Uiso calc U P R 0.191(10) C 2
H H69F 0.297829 0.858131 0.737708 0.127 Uiso calc U P R 0.191(10) C 2
C C70A 0.438(2) 0.7901(19) 0.5893(11) 0.055(4) Uani d U P D 0.191(10) C 2
H H70A 0.487525 0.751251 0.566681 0.066 Uiso calc U P R 0.191(10) C 2
C C71A 0.342(2) 0.748(3) 0.610(2) 0.056(6) Uani d U P D 0.191(10) C 2
H H71D 0.297443 0.77317 0.643524 0.085 Uiso calc U P R 0.191(10) C 2
H H71E 0.36658 0.691761 0.630154 0.085 Uiso calc U P R 0.191(10) C 2
H H71F 0.300734 0.750855 0.56792 0.085 Uiso calc U P R 0.191(10) C 2
C C72A 0.410(5) 0.861(3) 0.528(2) 0.062(7) Uani d U P D 0.191(10) C 2
H H72D 0.355855 0.849932 0.499746 0.092 Uiso calc U P R 0.191(10) C 2
H H72E 0.47472 0.869668 0.499715 0.092 Uiso calc U P R 0.191(10) C 2
H H72F 0.383299 0.909176 0.54693 0.092 Uiso calc U P R 0.191(10) C 2
C C73 0.4660(6) 0.3321(4) 0.8840(3) 0.0579(17) Uani d U . . 1.0 . .
C C74 0.4319(6) 0.2736(5) 0.9148(4) 0.0658(19) Uani d U . . 1.0 . .
C C75 0.4060(11) 0.1827(8) 1.0593(5) 0.102(3) Uani d U P D 0.729(6) D 1
H H75 0.485307 0.17351 1.064207 0.122 Uiso calc U P R 0.729(6) D 1
C C76 0.3649(14) 0.2614(9) 1.0807(8) 0.115(4) Uani d U P D 0.729(6) D 1
H H76A 0.289434 0.277417 1.068887 0.173 Uiso calc U P R 0.729(6) D 1
H H76B 0.406024 0.302081 1.055887 0.173 Uiso calc U P R 0.729(6) D 1
H H76C 0.372756 0.255776 1.131058 0.173 Uiso calc U P R 0.729(6) D 1
C C77 0.3648(13) 0.1161(9) 1.1082(6) 0.111(4) Uani d U P D 0.729(6) D 1
H H77A 0.395679 0.10969 1.154246 0.166 Uiso calc U P R 0.729(6) D 1
H H77B 0.384694 0.066781 1.090401 0.166 Uiso calc U P R 0.729(6) D 1
H H77C 0.286854 0.128206 1.112058 0.166 Uiso calc U P R 0.729(6) D 1
C C78 0.2407(8) 0.1875(6) 0.9435(6) 0.083(3) Uani d U P D 0.729(6) D 1
H H78 0.242448 0.186735 0.892477 0.099 Uiso calc U P R 0.729(6) D 1
C C79 0.1671(10) 0.2613(8) 0.9514(9) 0.121(5) Uani d U P D 0.729(6) D 1
H H79A 0.139212 0.255688 0.999495 0.182 Uiso calc U P R 0.729(6) D 1
H H79B 0.107767 0.269917 0.919309 0.182 Uiso calc U P R 0.729(6) D 1
H H79C 0.206002 0.306821 0.940788 0.182 Uiso calc U P R 0.729(6) D 1
C C80 0.1986(9) 0.1125(7) 0.9788(6) 0.087(4) Uani d U P D 0.729(6) D 1
H H80A 0.173147 0.11747 1.026067 0.131 Uiso calc U P R 0.729(6) D 1
H H80B 0.255794 0.06683 0.981286 0.131 Uiso calc U P R 0.729(6) D 1
H H80C 0.139487 0.10446 0.95201 0.131 Uiso calc U P R 0.729(6) D 1
C C81 0.4657(9) 0.0990(7) 0.9362(7) 0.104(3) Uani d U P D 0.729(6) D 1
H H81 0.450842 0.04903 0.968055 0.125 Uiso calc U P R 0.729(6) D 1
C C82 0.4443(14) 0.0934(9) 0.8644(7) 0.113(4) Uani d U P D 0.729(6) D 1
H H82A 0.465883 0.13925 0.831937 0.17 Uiso calc U P R 0.729(6) D 1
H H82B 0.367912 0.093126 0.859758 0.17 Uiso calc U P R 0.729(6) D 1
H H82C 0.484965 0.044189 0.853618 0.17 Uiso calc U P R 0.729(6) D 1
C C83 0.5855(8) 0.1078(9) 0.9448(10) 0.129(5) Uani d U P D 0.729(6) D 1
H H83A 0.632462 0.064383 0.928313 0.193 Uiso calc U P R 0.729(6) D 1
H H83B 0.598959 0.105468 0.994057 0.193 Uiso calc U P R 0.729(6) D 1
H H83C 0.599668 0.158963 0.917303 0.193 Uiso calc U P R 0.729(6) D 1
C C75A 0.280(2) 0.2499(15) 1.0139(12) 0.118(4) Uani d U P D 0.271(6) D 2
H H75A 0.229397 0.213816 1.037498 0.141 Uiso calc U P R 0.271(6) D 2
C C76A 0.210(3) 0.3226(18) 0.9741(19) 0.125(8) Uani d U P D 0.271(6) D 2
H H76D 0.252217 0.365654 0.958949 0.187 Uiso calc U P R 0.271(6) D 2
H H76E 0.15066 0.339971 1.004364 0.187 Uiso calc U P R 0.271(6) D 2
H H76F 0.181264 0.309077 0.933134 0.187 Uiso calc U P R 0.271(6) D 2
C C77A 0.319(3) 0.285(3) 1.0722(19) 0.121(6) Uani d U P D 0.271(6) D 2
H H77D 0.366831 0.243759 1.102659 0.181 Uiso calc U P R 0.271(6) D 2
H H77E 0.358562 0.328802 1.051449 0.181 Uiso calc U P R 0.271(6) D 2
H H77F 0.258222 0.305539 1.099466 0.181 Uiso calc U P R 0.271(6) D 2
C C78A 0.359(2) 0.1201(12) 0.9057(11) 0.105(4) Uani d U P D 0.271(6) D 2
H H78A 0.286683 0.143015 0.886666 0.126 Uiso calc U P R 0.271(6) D 2
C C79A 0.350(3) 0.0320(13) 0.9338(18) 0.120(8) Uani d U P D 0.271(6) D 2
H H79D 0.279561 0.028047 0.956277 0.18 Uiso calc U P R 0.271(6) D 2
H H79E 0.405642 0.008663 0.967963 0.18 Uiso calc U P R 0.271(6) D 2
H H79F 0.358233 0.003199 0.895186 0.18 Uiso calc U P R 0.271(6) D 2
C C80A 0.432(4) 0.122(2) 0.8391(14) 0.109(6) Uani d U P D 0.271(6) D 2
H H80D 0.477511 0.070363 0.841815 0.164 Uiso calc U P R 0.271(6) D 2
H H80E 0.475936 0.163891 0.835714 0.164 Uiso calc U P R 0.271(6) D 2
H H80F 0.386932 0.132741 0.797856 0.164 Uiso calc U P R 0.271(6) D 2
C C81A 0.4740(14) 0.1337(17) 1.0376(11) 0.099(5) Uani d U P D 0.271(6) D 2
H H81A 0.475312 0.179441 1.061279 0.119 Uiso calc U P R 0.271(6) D 2
C C82A 0.437(3) 0.077(2) 1.0987(14) 0.101(7) Uani d U P D 0.271(6) D 2
H H82D 0.372627 0.059012 1.086726 0.151 Uiso calc U P R 0.271(6) D 2
H H82E 0.422214 0.103684 1.138477 0.151 Uiso calc U P R 0.271(6) D 2
H H82F 0.493567 0.030911 1.110967 0.151 Uiso calc U P R 0.271(6) D 2
C C83A 0.5930(13) 0.116(2) 1.0220(18) 0.103(7) Uani d U P D 0.271(6) D 2
H H83D 0.612144 0.154947 0.981576 0.154 Uiso calc U P R 0.271(6) D 2
H H83E 0.632957 0.119315 1.06254 0.154 Uiso calc U P R 0.271(6) D 2
H H83F 0.610531 0.062331 1.011767 0.154 Uiso calc U P R 0.271(6) D 2
Cl Cl1 0.5825(7) 0.8054(4) 0.3771(5) 0.221(3) Uani d U P D 0.763(7) E 1
C C85 0.6776(9) 0.7620(7) 0.3354(6) 0.136(3) Uani d U P DG 0.763(7) E 1
C C86 0.7789(10) 0.7816(7) 0.3188(6) 0.125(3) Uani d U P DG 0.763(7) E 1
H H86 0.8056 0.817256 0.342142 0.151 Uiso calc U P R 0.763(7) E 1
C C87 0.8413(8) 0.7491(8) 0.2681(7) 0.135(3) Uani d U P DG 0.763(7) E 1
H H87 0.910559 0.762559 0.256745 0.162 Uiso calc U P R 0.763(7) E 1
C C88 0.8023(10) 0.6970(7) 0.2339(6) 0.140(3) Uani d U P DG 0.763(7) E 1
H H88 0.844884 0.674778 0.199247 0.169 Uiso calc U P R 0.763(7) E 1
C C89 0.7009(11) 0.6773(7) 0.2505(7) 0.144(3) Uani d U P DG 0.763(7) E 1
H H89 0.67425 0.641694 0.227147 0.173 Uiso calc U P R 0.763(7) E 1
C C90 0.6386(8) 0.7098(8) 0.3012(7) 0.140(3) Uani d U P DG 0.763(7) E 1
H H90 0.56929 0.69639 0.312545 0.168 Uiso calc U P R 0.763(7) E 1
Cl Cl1A 0.7486(16) 0.6536(12) 0.2152(10) 0.163(5) Uani d U P D 0.237(7) E 2
C C85A 0.705(2) 0.713(2) 0.2690(18) 0.139(3) Uani d U P DG 0.237(7) E 2
C C86A 0.600(2) 0.749(2) 0.277(2) 0.141(4) Uani d U P DG 0.237(7) E 2
H H86A 0.543432 0.731441 0.257083 0.169 Uiso calc U P R 0.237(7) E 2
C C87A 0.577(3) 0.809(2) 0.315(2) 0.143(4) Uani d U P DG 0.237(7) E 2
H H87A 0.505422 0.833175 0.321136 0.171 Uiso calc U P R 0.237(7) E 2
C C88A 0.659(3) 0.8342(19) 0.345(2) 0.138(4) Uani d U P DG 0.237(7) E 2
H H88A 0.644054 0.87551 0.371128 0.166 Uiso calc U P R 0.237(7) E 2
C C89A 0.764(3) 0.799(2) 0.337(2) 0.131(4) Uani d U P DG 0.237(7) E 2
H H89A 0.820696 0.81611 0.357067 0.157 Uiso calc U P R 0.237(7) E 2
C C90A 0.787(2) 0.738(2) 0.2987(19) 0.135(3) Uani d U P DG 0.237(7) E 2
H H90A 0.858709 0.714375 0.293014 0.162 Uiso calc U P R 0.237(7) E 2
Cl Cl2 0.4093(4) 0.4816(4) 0.6208(3) 0.1066(19) Uani d U P D 0.5 F -1
C C92 0.4706(9) 0.4958(8) 0.5441(4) 0.070(3) Uani d U P DG 0.5 F -1
C C93 0.5273(8) 0.5591(6) 0.5239(5) 0.059(3) Uani d U P DG 0.5 F -1
H H93 0.532491 0.593946 0.554927 0.071 Uiso calc U P R 0.5 F -1
C C94 0.5764(8) 0.5714(6) 0.4584(6) 0.069(3) Uani d U P DG 0.5 F -1
H H94 0.615199 0.614638 0.444607 0.082 Uiso calc U P R 0.5 F -1
C C95 0.5689(9) 0.5204(8) 0.4131(4) 0.076(4) Uani d U P DG 0.5 F -1
H H95 0.602443 0.528788 0.368268 0.091 Uiso calc U P R 0.5 F -1
C C96 0.5122(10) 0.4571(7) 0.4332(5) 0.079(3) Uani d U P DG 0.5 F -1
H H96 0.506979 0.422246 0.402249 0.094 Uiso calc U P R 0.5 F -1
C C97 0.4630(9) 0.4448(6) 0.4988(6) 0.074(3) Uani d U P DG 0.5 F -1
H H97 0.42427 0.401553 0.512568 0.088 Uiso calc U P R 0.5 F -1
N N1 1.0991(4) 0.9129(3) 0.4532(2) 0.0381(10) Uani d . . . 1.0 . .
N N2 1.0791(4) 0.8522(3) 0.5969(2) 0.0385(11) Uani d . . . 1.0 . .
N N3 0.9780(4) 0.6838(3) 0.4031(2) 0.0388(11) Uani d . . . 1.0 . .
N N4 0.9243(3) 0.6380(3) 0.5468(2) 0.0337(10) Uani d . . . 1.0 . .
N N5 0.5866(4) 0.3543(3) 0.7575(3) 0.0477(12) Uani d . . . 1.0 . .
N N6 0.6496(3) 0.5039(3) 0.7022(2) 0.0370(10) Uani d . . . 1.0 . .
N N7 0.4041(4) 0.4632(4) 0.9448(3) 0.0523(13) Uani d . . . 1.0 . .
N N8 0.4483(4) 0.6146(4) 0.8813(3) 0.0506(13) Uani d . . . 1.0 . .
Si Si1 1.0815(2) 0.90871(13) 0.20314(10) 0.0684(6) Uani d . . D 1.0 . .
Si Si2 1.04442(15) 0.62301(12) 0.79559(9) 0.0537(5) Uani d . . D 1.0 . .
Si Si3 0.51941(13) 0.80514(10) 0.65845(11) 0.0502(5) Uani d . . D 1.0 . .
Si Si4 0.37957(19) 0.18663(16) 0.96585(13) 0.0835(8) Uani d . . D 1.0 . .

loop_
_atom_site_aniso_label
_atom_site_aniso_U_11
_atom_site_aniso_U_22
_atom_site_aniso_U_33
_atom_site_aniso_U_12
_atom_site_aniso_U_13
_atom_site_aniso_U_23
C1 0.031(3) 0.037(3) 0.042(3) 0.002(2) 0.000(2) -0.003(2)
C2 0.043(3) 0.032(3) 0.047(3) 0.000(2) 0.001(3) 0.001(2)
C3 0.057(4) 0.032(3) 0.056(3) -0.004(3) 0.000(3) -0.001(3)
C4 0.047(3) 0.036(3) 0.055(3) 0.001(3) -0.006(3) -0.009(3)
C5 0.045(3) 0.034(3) 0.041(3) 0.004(2) -0.003(2) -0.004(2)
C6 0.034(3) 0.036(3) 0.042(3) 0.001(2) -0.001(2) -0.002(2)
C7 0.029(3) 0.036(3) 0.034(3) 0.000(2) -0.002(2) -0.004(2)
C8 0.029(3) 0.040(3) 0.032(3) -0.003(2) -0.001(2) 0.002(2)
C9 0.030(3) 0.037(3) 0.032(3) 0.001(2) -0.001(2) 0.001(2)
C10 0.030(3) 0.038(3) 0.033(3) 0.001(2) -0.003(2) 0.001(2)
C11 0.025(3) 0.038(3) 0.034(3) 0.000(2) -0.002(2) 0.000(2)
C12 0.030(3) 0.036(3) 0.032(3) 0.000(2) 0.000(2) -0.001(2)
C14 0.026(3) 0.043(3) 0.035(3) -0.001(2) -0.003(2) -0.003(2)
C15 0.033(3) 0.042(3) 0.036(3) 0.001(2) -0.011(2) -0.002(2)
C16 0.045(3) 0.048(3) 0.031(3) -0.001(3) -0.011(2) -0.003(2)
C17 0.042(3) 0.042(3) 0.037(3) 0.002(2) -0.012(2) -0.008(2)
C18 0.028(3) 0.041(3) 0.040(3) 0.003(2) -0.009(2) -0.005(2)
C19 0.023(2) 0.038(3) 0.040(3) 0.001(2) -0.005(2) -0.005(2)
C20 0.026(3) 0.039(3) 0.038(3) -0.001(2) -0.008(2) -0.001(2)
C21 0.027(3) 0.039(3) 0.040(3) 0.000(2) -0.007(2) 0.001(2)
C22 0.026(3) 0.038(3) 0.044(3) -0.004(2) -0.005(2) 0.004(2)
C23 0.035(3) 0.043(3) 0.049(3) -0.009(2) -0.006(2) 0.002(2)
C24 0.041(3) 0.041(3) 0.063(4) -0.009(3) -0.004(3) 0.001(3)
C25 0.037(3) 0.041(3) 0.063(4) -0.007(3) -0.007(3) -0.007(3)
C26 0.029(3) 0.041(3) 0.053(3) 0.000(2) -0.004(2) -0.007(2)
C27 0.031(3) 0.045(3) 0.046(3) 0.001(2) -0.011(2) -0.009(3)
C28 0.036(3) 0.053(3) 0.040(3) -0.015(3) -0.007(2) 0.004(2)
C29 0.030(3) 0.054(3) 0.038(3) -0.013(2) -0.004(2) 0.001(2)
C30 0.031(3) 0.059(3) 0.040(3) -0.013(3) 0.001(2) -0.007(3)
C31 0.035(3) 0.067(4) 0.039(3) -0.021(3) 0.000(2) -0.006(3)
C32 0.046(3) 0.074(4) 0.036(3) -0.028(3) -0.003(2) -0.003(3)
C33 0.047(4) 0.065(4) 0.041(3) -0.026(3) -0.004(2) 0.004(3)
C34 0.037(3) 0.090(4) 0.035(3) -0.020(3) -0.002(2) -0.008(3)
C35 0.045(4) 0.109(6) 0.041(4) -0.022(4) 0.002(3) -0.010(4)
C36 0.046(4) 0.123(6) 0.045(4) -0.013(4) 0.009(3) -0.022(4)
C37 0.059(5) 0.117(6) 0.060(5) -0.004(5) 0.016(4) -0.018(5)
C38 0.053(4) 0.096(5) 0.056(4) -0.015(4) 0.011(3) -0.027(4)
C39 0.038(3) 0.085(4) 0.043(3) -0.018(3) 0.002(2) -0.016(3)
C40 0.040(3) 0.044(3) 0.035(3) -0.006(3) -0.005(2) -0.001(2)
C41 0.059(4) 0.047(4) 0.039(3) -0.014(3) -0.002(3) 0.002(3)
C42 0.098(7) 0.074(5) 0.031(4) -0.006(5) 0.009(5) -0.004(4)
C43 0.110(11) 0.070(6) 0.056(7) 0.003(7) 0.021(8) -0.007(5)
C44 0.072(7) 0.082(8) 0.032(5) 0.008(6) 0.004(5) 0.008(5)
C45 0.110(6) 0.049(5) 0.039(5) -0.017(5) -0.014(5) -0.001(4)
C46 0.103(7) 0.047(9) 0.065(7) 0.004(6) 0.006(6) 0.001(7)
C47 0.126(9) 0.063(7) 0.035(6) -0.031(7) -0.022(6) 0.001(5)
C48 0.092(7) 0.110(9) 0.093(9) -0.045(7) -0.028(7) 0.051(7)
C49 0.097(9) 0.136(12) 0.141(13) -0.037(9) -0.046(9) 0.064(10)
C50 0.118(9) 0.121(10) 0.105(10) -0.065(8) -0.037(9) 0.037(8)
C42A 0.116(9) 0.082(7) 0.049(7) -0.009(6) 0.017(6) 0.001(6)
C43A 0.125(12) 0.098(11) 0.061(9) -0.010(10) 0.026(9) -0.003(9)
C44A 0.113(13) 0.079(8) 0.039(9) -0.004(8) 0.009(9) -0.009(8)
C45A 0.113(7) 0.046(7) 0.038(6) -0.024(6) -0.007(5) -0.009(5)
C46A 0.106(9) 0.023(9) 0.052(8) -0.012(7) -0.009(7) -0.004(7)
C47A 0.129(10) 0.069(10) 0.032(8) -0.036(9) -0.014(8) -0.010(7)
C48A 0.087(9) 0.095(9) 0.089(10) -0.047(7) -0.022(8) 0.039(8)
C49A 0.088(9) 0.120(12) 0.112(11) -0.037(9) -0.023(9) 0.049(10)
C50A 0.091(11) 0.097(11) 0.096(12) -0.054(9) -0.041(11) 0.011(9)
C51 0.034(3) 0.038(3) 0.039(3) -0.008(2) 0.002(2) -0.005(2)
C52 0.040(3) 0.043(3) 0.036(3) -0.014(2) 0.004(2) -0.004(2)
C53 0.055(5) 0.067(6) 0.058(6) -0.015(4) -0.012(4) 0.002(5)
C54 0.044(5) 0.057(7) 0.073(8) -0.008(5) -0.016(5) 0.003(6)
C55 0.054(6) 0.075(7) 0.060(7) -0.021(6) -0.009(6) 0.001(6)
C56 0.086(9) 0.126(8) 0.042(5) 0.001(7) -0.004(6) -0.031(6)
C57 0.137(14) 0.132(8) 0.093(9) 0.014(10) -0.006(10) -0.035(8)
C58 0.097(12) 0.137(11) 0.047(6) 0.004(10) -0.011(7) -0.040(7)
C59 0.051(5) 0.086(5) 0.059(5) -0.024(4) -0.007(4) 0.020(5)
C60 0.047(7) 0.129(10) 0.083(9) -0.043(7) 0.000(6) 0.034(8)
C61 0.082(8) 0.088(8) 0.070(7) -0.019(7) -0.011(6) 0.033(7)
C53A 0.064(5) 0.074(6) 0.072(6) -0.008(5) -0.011(5) 0.012(5)
C54A 0.085(10) 0.079(10) 0.076(9) -0.008(8) -0.034(8) 0.013(8)
C55A 0.060(8) 0.094(11) 0.072(10) 0.017(8) -0.021(7) 0.018(9)
C56A 0.107(11) 0.131(8) 0.052(6) 0.018(7) -0.017(7) -0.041(6)
C57A 0.100(13) 0.135(10) 0.077(9) 0.008(9) -0.018(10) -0.042(9)
C58A 0.099(13) 0.142(13) 0.049(7) 0.008(11) -0.011(8) -0.031(9)
C59A 0.053(6) 0.112(8) 0.051(7) -0.018(6) -0.005(6) 0.019(6)
C60A 0.057(7) 0.132(12) 0.069(10) -0.007(8) -0.002(8) 0.023(9)
C61A 0.032(8) 0.121(10) 0.048(9) -0.029(7) 0.002(7) 0.012(7)
C62 0.032(3) 0.056(3) 0.044(3) -0.013(3) 0.011(2) -0.014(3)
C63 0.035(3) 0.051(3) 0.056(4) -0.010(3) 0.010(3) -0.015(3)
C64 0.037(4) 0.043(4) 0.084(6) -0.005(3) -0.003(3) 0.014(4)
C65 0.042(5) 0.051(5) 0.081(6) 0.011(4) 0.015(4) 0.007(4)
C66 0.037(4) 0.063(5) 0.087(7) -0.008(4) 0.004(4) 0.018(5)
C67 0.056(5) 0.057(5) 0.125(7) 0.007(4) -0.031(5) -0.047(5)
C68 0.092(8) 0.054(5) 0.148(10) 0.012(5) -0.037(7) -0.040(6)
C69 0.076(6) 0.087(7) 0.116(7) 0.004(5) -0.015(5) -0.071(6)
C70 0.033(4) 0.057(4) 0.060(4) 0.004(3) 0.007(3) -0.025(3)
C71 0.051(5) 0.072(5) 0.071(6) -0.001(5) 0.000(4) -0.031(5)
C72 0.058(5) 0.072(7) 0.078(6) 0.010(6) 0.005(5) -0.012(5)
C64A 0.033(6) 0.048(7) 0.084(9) -0.008(6) -0.011(6) 0.017(8)
C65A 0.038(9) 0.056(9) 0.088(10) 0.000(9) -0.003(8) 0.015(9)
C66A 0.028(10) 0.064(12) 0.085(13) -0.017(10) -0.008(10) 0.017(11)
C67A 0.068(9) 0.066(7) 0.122(8) 0.008(7) -0.024(7) -0.055(7)
C68A 0.071(11) 0.066(8) 0.131(12) 0.013(9) -0.025(10) -0.049(9)
C69A 0.083(13) 0.071(13) 0.111(14) 0.015(11) -0.003(11) -0.062(12)
C70A 0.041(7) 0.060(8) 0.065(7) -0.001(7) 0.006(6) -0.023(6)
C71A 0.040(10) 0.067(11) 0.067(12) -0.007(9) -0.002(10) -0.027(10)
C72A 0.047(11) 0.062(12) 0.074(10) 0.002(10) 0.000(9) -0.018(9)
C73 0.064(4) 0.067(4) 0.040(3) -0.024(3) 0.005(3) 0.004(3)
C74 0.076(5) 0.070(4) 0.048(4) -0.025(4) 0.014(3) 0.001(3)
C75 0.089(7) 0.121(7) 0.087(5) -0.042(6) 0.005(5) 0.019(5)
C76 0.102(10) 0.142(9) 0.096(8) -0.041(8) 0.009(7) 0.006(7)
C77 0.115(9) 0.138(9) 0.077(7) -0.062(8) -0.013(7) 0.023(7)
C78 0.082(5) 0.074(6) 0.088(6) -0.038(4) -0.012(5) 0.018(5)
C79 0.096(8) 0.115(8) 0.143(10) -0.007(7) -0.008(8) -0.010(8)
C80 0.078(7) 0.105(8) 0.075(7) -0.058(6) -0.030(6) 0.032(6)
C81 0.091(6) 0.070(6) 0.137(7) -0.016(5) 0.002(6) 0.019(6)
C82 0.109(9) 0.068(8) 0.163(9) -0.013(7) -0.012(8) -0.021(8)
C83 0.086(7) 0.108(9) 0.174(12) -0.007(7) -0.010(8) 0.009(10)
C75A 0.093(8) 0.132(9) 0.111(8) -0.025(7) 0.021(7) 0.020(7)
C76A 0.085(13) 0.129(14) 0.140(14) -0.012(11) 0.018(11) 0.017(13)
C77A 0.099(13) 0.139(13) 0.104(10) -0.021(11) 0.030(10) 0.016(9)
C78A 0.095(7) 0.084(7) 0.129(8) -0.031(6) -0.010(7) 0.011(6)
C79A 0.120(18) 0.094(11) 0.142(18) -0.037(14) -0.022(16) 0.008(13)
C80A 0.108(12) 0.075(12) 0.137(11) -0.014(11) -0.006(10) -0.003(10)
C81A 0.086(8) 0.113(10) 0.083(8) -0.034(8) -0.004(7) 0.032(7)
C82A 0.092(12) 0.121(13) 0.078(10) -0.046(11) -0.016(10) 0.033(10)
C83A 0.073(9) 0.094(13) 0.124(14) -0.025(11) -0.020(10) 0.032(13)
Cl1 0.245(7) 0.145(5) 0.252(7) 0.003(5) 0.048(5) -0.028(5)
C85 0.141(4) 0.124(4) 0.143(5) -0.027(4) -0.001(4) -0.016(4)
C86 0.128(5) 0.115(5) 0.127(5) -0.021(4) -0.014(4) -0.005(4)
C87 0.138(5) 0.126(5) 0.136(5) -0.026(4) -0.012(4) -0.009(4)
C88 0.145(5) 0.135(5) 0.139(5) -0.024(5) -0.015(5) -0.017(4)
C89 0.144(5) 0.140(5) 0.145(5) -0.024(5) -0.010(5) -0.019(5)
C90 0.142(5) 0.130(5) 0.147(5) -0.029(4) -0.006(4) -0.019(4)
Cl1A 0.169(9) 0.166(9) 0.155(9) -0.020(8) -0.019(8) -0.031(7)
C85A 0.141(5) 0.132(5) 0.141(5) -0.025(4) -0.008(4) -0.018(4)
C86A 0.143(5) 0.134(5) 0.144(5) -0.027(5) -0.005(5) -0.020(4)
C87A 0.146(5) 0.132(6) 0.150(6) -0.027(5) -0.001(5) -0.022(5)
C88A 0.142(5) 0.127(6) 0.144(6) -0.025(5) -0.001(5) -0.018(5)
C89A 0.134(5) 0.121(5) 0.134(5) -0.024(5) -0.009(5) -0.013(4)
C90A 0.138(5) 0.127(5) 0.136(5) -0.023(4) -0.009(4) -0.014(4)
Cl2 0.051(2) 0.146(5) 0.101(4) 0.005(3) -0.027(2) 0.017(3)
C92 0.053(5) 0.072(5) 0.081(5) 0.003(4) -0.031(4) -0.007(4)
C93 0.048(5) 0.060(5) 0.067(5) 0.012(4) -0.024(4) -0.015(5)
C94 0.056(5) 0.071(5) 0.073(5) 0.011(5) -0.019(5) -0.010(5)
C95 0.068(6) 0.080(6) 0.071(6) 0.011(5) -0.016(5) -0.011(5)
C96 0.068(6) 0.078(6) 0.085(6) 0.010(5) -0.032(5) -0.012(5)
C97 0.062(6) 0.070(6) 0.085(6) 0.004(5) -0.032(5) -0.009(5)
N1 0.033(2) 0.038(2) 0.038(3) -0.0033(19) -0.004(2) 0.003(2)
N2 0.037(3) 0.039(2) 0.038(3) -0.004(2) -0.002(2) -0.004(2)
N3 0.040(3) 0.042(3) 0.031(2) -0.004(2) -0.002(2) -0.001(2)
N4 0.028(2) 0.039(2) 0.031(2) -0.0015(18) -0.0021(18) -0.0016(19)
N5 0.042(3) 0.050(3) 0.048(3) -0.016(2) -0.004(2) 0.006(2)
N6 0.025(2) 0.046(3) 0.039(2) -0.009(2) -0.0024(18) -0.001(2)
N7 0.047(3) 0.078(4) 0.035(3) -0.030(3) 0.001(2) -0.002(2)
N8 0.036(3) 0.076(4) 0.044(3) -0.015(3) 0.004(2) -0.017(3)
Si1 0.0960(16) 0.0614(13) 0.0401(10) -0.0234(11) 0.0109(10) 0.0139(9)
Si2 0.0554(11) 0.0685(12) 0.0307(9) -0.0039(9) -0.0068(8) 0.0028(8)
Si3 0.0313(8) 0.0391(9) 0.0806(13) -0.0046(7) 0.0008(8) -0.0134(9)
Si4 0.0634(13) 0.0906(17) 0.0777(15) -0.0280(12) 0.0052(11) 0.0393(13)

loop_
_atom_type_symbol
_atom_type_description
_atom_type_scat_dispersion_real
_atom_type_scat_dispersion_imag
_atom_type_scat_source
C C 0.0033 0.0016 'International Tables Vol C Tables 4.2.6.8 and 6.1.1.4'
H H 0.0000 0.0000 'International Tables Vol C Tables 4.2.6.8 and 6.1.1.4'
N N 0.0061 0.0033 'International Tables Vol C Tables 4.2.6.8 and 6.1.1.4'
Si Si 0.0817 0.0704 'International Tables Vol C Tables 4.2.6.8 and 6.1.1.4'
Cl Cl 0.1484 0.1585 'International Tables Vol C Tables 4.2.6.8 and 6.1.1.4'

loop_
_geom_angle_atom_site_label_1
_geom_angle_atom_site_label_2
_geom_angle_atom_site_label_3
_geom_angle
N1 C1 C2 119.7(5)
N1 C1 C6 120.6(5)
C2 C1 C6 119.6(6)
C3 C2 C1 119.5(6)
C3 C2 H2 120.3
C1 C2 H2 120.3
C2 C3 C4 120.9(6)
C2 C3 H3 119.6
C4 C3 H3 119.6
C5 C4 C3 120.8(6)
C5 C4 H4 119.6
C3 C4 H4 119.6
C4 C5 C6 120.2(6)
C4 C5 H5 119.9
C6 C5 H5 119.9
N2 C6 C5 119.9(5)
N2 C6 C1 121.1(5)
C5 C6 C1 119.0(5)
N2 C7 C12 119.2(5)
N2 C7 C8 120.7(5)
C12 C7 C8 120.1(5)
N1 C8 C9 119.2(5)
N1 C8 C7 120.6(5)
C9 C8 C7 120.2(5)
C10 C9 C8 119.6(5)
C10 C9 C40 121.6(5)
C8 C9 C40 118.7(5)
N3 C10 C9 119.5(5)
N3 C10 C11 120.0(5)
C9 C10 C11 120.5(5)
N4 C11 C12 118.2(5)
N4 C11 C10 122.1(5)
C12 C11 C10 119.7(5)
C7 C12 C11 119.4(5)
C7 C12 C51 119.8(5)
C11 C12 C51 120.7(5)
N4 C14 C19 118.8(5)
N4 C14 C15 120.9(5)
C19 C14 C15 120.2(5)
N3 C15 C16 119.6(5)
N3 C15 C14 121.9(5)
C16 C15 C14 118.5(5)
C17 C16 C15 120.5(5)
C17 C16 H16 119.7
C15 C16 H16 119.7
C16 C17 C18 122.6(6)
C16 C17 H17 118.7
C18 C17 H17 118.7
C27 C18 C19 118.7(5)
C27 C18 C17 122.5(6)
C19 C18 C17 118.8(5)
C20 C19 C18 119.4(5)
C20 C19 C14 122.1(5)
C18 C19 C14 118.5(5)
C21 C20 C19 120.4(6)
C21 C20 H20 119.8
C19 C20 H20 119.8
C20 C21 C26 120.3(5)
C20 C21 C22 120.6(6)
C26 C21 C22 119.1(5)
N6 C22 C23 120.9(5)
N6 C22 C21 119.4(5)
C23 C22 C21 119.5(6)
N5 C23 C24 120.0(6)
N5 C23 C22 121.7(6)
C24 C23 C22 118.1(6)
C25 C24 C23 121.4(6)
C25 C24 H24 119.3
C23 C24 H24 119.3
C24 C25 C26 121.2(6)
C24 C25 H25 119.4
C26 C25 H25 119.4
C27 C26 C21 118.9(5)
C27 C26 C25 121.6(6)
C21 C26 C25 119.5(6)
C26 C27 C18 121.6(6)
C26 C27 H27 119.2
C18 C27 H27 119.2
N5 C28 C33 119.5(6)
N5 C28 C29 120.1(5)
C33 C28 C29 120.3(6)
N6 C29 C28 122.0(6)
N6 C29 C30 117.2(5)
C28 C29 C30 120.7(5)
C62 C30 C29 121.4(5)
C62 C30 C31 120.1(6)
C29 C30 C31 118.2(6)
N8 C31 C32 120.9(6)
N8 C31 C30 118.7(6)
C32 C31 C30 120.4(6)
N7 C32 C33 119.1(6)
N7 C32 C31 120.5(7)
C33 C32 C31 120.3(6)
C28 C33 C32 119.6(6)
C28 C33 C73 121.9(7)
C32 C33 C73 118.4(6)
N7 C34 C39 121.0(6)
N7 C34 C35 119.9(7)
C39 C34 C35 119.1(7)
C36 C35 C34 120.4(8)
C36 C35 H35 119.8
C34 C35 H35 119.8
C35 C36 C37 120.1(7)
C35 C36 H36 120.0
C37 C36 H36 120.0
C38 C37 C36 121.8(9)
C38 C37 H37 119.1
C36 C37 H37 119.1
C37 C38 C39 119.3(9)
C37 C38 H38 120.3
C39 C38 H38 120.3
N8 C39 C38 119.8(7)
N8 C39 C34 120.8(7)
C38 C39 C34 119.3(6)
C41 C40 C9 176.6(7)
C40 C41 Si1 178.5(6)
C43 C42 C44 112.9(10)
C43 C42 Si1 113.3(9)
C44 C42 Si1 113.7(8)
C43 C42 H42 105.3
C44 C42 H42 105.3
Si1 C42 H42 105.3
C42 C43 H43A 109.5
C42 C43 H43B 109.5
H43A C43 H43B 109.5
C42 C43 H43C 109.5
H43A C43 H43C 109.5
H43B C43 H43C 109.5
C42 C44 H44A 109.5
C42 C44 H44B 109.5
H44A C44 H44B 109.5
C42 C44 H44C 109.5
H44A C44 H44C 109.5
H44B C44 H44C 109.5
C47 C45 C46 113.2(11)
C47 C45 Si1 113.0(8)
C46 C45 Si1 111.0(8)
C47 C45 H45 106.3
C46 C45 H45 106.3
Si1 C45 H45 106.3
C45 C46 H46A 109.5
C45 C46 H46B 109.5
H46A C46 H46B 109.5
C45 C46 H46C 109.5
H46A C46 H46C 109.5
H46B C46 H46C 109.5
C45 C47 H47A 109.5
C45 C47 H47B 109.5
H47A C47 H47B 109.5
C45 C47 H47C 109.5
H47A C47 H47C 109.5
H47B C47 H47C 109.5
C49 C48 C50 110.0(13)
C49 C48 Si1 111.7(9)
C50 C48 Si1 110.7(9)
C49 C48 H48 108.1
C50 C48 H48 108.1
Si1 C48 H48 108.1
C48 C49 H49A 109.5
C48 C49 H49B 109.5
H49A C49 H49B 109.5
C48 C49 H49C 109.5
H49A C49 H49C 109.5
H49B C49 H49C 109.5
C48 C50 H50A 109.5
C48 C50 H50B 109.5
H50A C50 H50B 109.5
C48 C50 H50C 109.5
H50A C50 H50C 109.5
H50B C50 H50C 109.5
C43A C42A C44A 112.9(16)
C43A C42A Si1 114.4(11)
C44A C42A Si1 112.7(12)
C43A C42A H42A 105.2
C44A C42A H42A 105.2
Si1 C42A H42A 105.2
C42A C43A H43D 109.5
C42A C43A H43E 109.5
H43D C43A H43E 109.5
C42A C43A H43F 109.5
H43D C43A H43F 109.5
H43E C43A H43F 109.5
C42A C44A H44D 109.5
C42A C44A H44E 109.5
H44D C44A H44E 109.5
C42A C44A H44F 109.5
H44D C44A H44F 109.5
H44E C44A H44F 109.5
C47A C45A C46A 106.9(14)
C47A C45A Si1 115.8(11)
C46A C45A Si1 114.5(12)
C47A C45A H45A 106.3
C46A C45A H45A 106.3
Si1 C45A H45A 106.3
C45A C46A H46D 109.5
C45A C46A H46E 109.5
H46D C46A H46E 109.5
C45A C46A H46F 109.5
H46D C46A H46F 109.5
H46E C46A H46F 109.5
C45A C47A H47D 109.5
C45A C47A H47E 109.5
H47D C47A H47E 109.5
C45A C47A H47F 109.5
H47D C47A H47F 109.5
H47E C47A H47F 109.5
C49A C48A C50A 108.8(16)
C49A C48A Si1 113.6(12)
C50A C48A Si1 112.1(11)
C49A C48A H48A 107.4
C50A C48A H48A 107.4
Si1 C48A H48A 107.4
C48A C49A H49D 109.5
C48A C49A H49E 109.5
H49D C49A H49E 109.5
C48A C49A H49F 109.5
H49D C49A H49F 109.5
H49E C49A H49F 109.5
C48A C50A H50D 109.5
C48A C50A H50E 109.5
H50D C50A H50E 109.5
C48A C50A H50F 109.5
H50D C50A H50F 109.5
H50E C50A H50F 109.5
C52 C51 C12 174.7(6)
C51 C52 Si2 173.5(5)
C54 C53 C55 107.0(10)
C54 C53 Si2 112.5(8)
C55 C53 Si2 111.7(7)
C54 C53 H53 108.5
C55 C53 H53 108.5
Si2 C53 H53 108.5
C53 C54 H54A 109.5
C53 C54 H54B 109.5
H54A C54 H54B 109.5
C53 C54 H54C 109.5
H54A C54 H54C 109.5
H54B C54 H54C 109.5
C53 C55 H55A 109.5
C53 C55 H55B 109.5
H55A C55 H55B 109.5
C53 C55 H55C 109.5
H55A C55 H55C 109.5
H55B C55 H55C 109.5
C58 C56 C57 111.1(14)
C58 C56 Si2 111.9(10)
C57 C56 Si2 111.0(10)
C58 C56 H56 107.5
C57 C56 H56 107.5
Si2 C56 H56 107.5
C56 C57 H57A 109.5
C56 C57 H57B 109.5
H57A C57 H57B 109.5
C56 C57 H57C 109.5
H57A C57 H57C 109.5
H57B C57 H57C 109.5
C56 C58 H58A 109.5
C56 C58 H58B 109.5
H58A C58 H58B 109.5
C56 C58 H58C 109.5
H58A C58 H58C 109.5
H58B C58 H58C 109.5
C61 C59 C60 108.7(10)
C61 C59 Si2 113.0(8)
C60 C59 Si2 109.9(9)
C61 C59 H59 108.4
C60 C59 H59 108.4
Si2 C59 H59 108.4
C59 C60 H60A 109.5
C59 C60 H60B 109.5
H60A C60 H60B 109.5
C59 C60 H60C 109.5
H60A C60 H60C 109.5
H60B C60 H60C 109.5
C59 C61 H61A 109.5
C59 C61 H61B 109.5
H61A C61 H61B 109.5
C59 C61 H61C 109.5
H61A C61 H61C 109.5
H61B C61 H61C 109.5
C55A C53A C54A 114.5(13)
C55A C53A Si2 120.2(11)
C54A C53A Si2 118.1(11)
C55A C53A H53A 99.0
C54A C53A H53A 99.0
Si2 C53A H53A 99.0
C53A C54A H54D 109.5
C53A C54A H54E 109.5
H54D C54A H54E 109.5
C53A C54A H54F 109.5
H54D C54A H54F 109.5
H54E C54A H54F 109.5
C53A C55A H55D 109.5
C53A C55A H55E 109.5
H55D C55A H55E 109.5
C53A C55A H55F 109.5
H55D C55A H55F 109.5
H55E C55A H55F 109.5
C58A C56A C57A 112.2(17)
C58A C56A Si2 119.2(13)
C57A C56A Si2 115.5(12)
C58A C56A H56A 102.2
C57A C56A H56A 102.2
Si2 C56A H56A 102.2
C56A C57A H57D 109.5
C56A C57A H57E 109.5
H57D C57A H57E 109.5
C56A C57A H57F 109.5
H57D C57A H57F 109.5
H57E C57A H57F 109.5
C56A C58A H58D 109.5
C56A C58A H58E 109.5
H58D C58A H58E 109.5
C56A C58A H58F 109.5
H58D C58A H58F 109.5
H58E C58A H58F 109.5
C60A C59A C61A 106.4(14)
C60A C59A Si2 114.2(11)
C61A C59A Si2 111.0(10)
C60A C59A H59A 108.4
C61A C59A H59A 108.4
Si2 C59A H59A 108.4
C59A C60A H60D 109.5
C59A C60A H60E 109.5
H60D C60A H60E 109.5
C59A C60A H60F 109.5
H60D C60A H60F 109.5
H60E C60A H60F 109.5
C59A C61A H61D 109.5
C59A C61A H61E 109.5
H61D C61A H61E 109.5
C59A C61A H61F 109.5
H61D C61A H61F 109.5
H61E C61A H61F 109.5
C63 C62 C30 170.9(6)
C62 C63 Si3 175.9(6)
C65 C64 C66 108.0(7)
C65 C64 Si3 112.1(6)
C66 C64 Si3 111.4(6)
C65 C64 H64 108.4
C66 C64 H64 108.4
Si3 C64 H64 108.4
C64 C65 H65A 109.5
C64 C65 H65B 109.5
H65A C65 H65B 109.5
C64 C65 H65C 109.5
H65A C65 H65C 109.5
H65B C65 H65C 109.5
C64 C66 H66A 109.5
C64 C66 H66B 109.5
H66A C66 H66B 109.5
C64 C66 H66C 109.5
H66A C66 H66C 109.5
H66B C66 H66C 109.5
C68 C67 C69 111.5(8)
C68 C67 Si3 112.5(7)
C69 C67 Si3 111.0(6)
C68 C67 H67 107.2
C69 C67 H67 107.2
Si3 C67 H67 107.2
C67 C68 H68A 109.5
C67 C68 H68B 109.5
H68A C68 H68B 109.5
C67 C68 H68C 109.5
H68A C68 H68C 109.5
H68B C68 H68C 109.5
C67 C69 H69A 109.5
C67 C69 H69B 109.5
H69A C69 H69B 109.5
C67 C69 H69C 109.5
H69A C69 H69C 109.5
H69B C69 H69C 109.5
C71 C70 C72 110.9(8)
C71 C70 Si3 114.9(6)
C72 C70 Si3 111.7(7)
C71 C70 H70 106.2
C72 C70 H70 106.2
Si3 C70 H70 106.2
C70 C71 H71A 109.5
C70 C71 H71B 109.5
H71A C71 H71B 109.5
C70 C71 H71C 109.5
H71A C71 H71C 109.5
H71B C71 H71C 109.5
C70 C72 H72A 109.5
C70 C72 H72B 109.5
H72A C72 H72B 109.5
C70 C72 H72C 109.5
H72A C72 H72C 109.5
H72B C72 H72C 109.5
C65A C64A C66A 108.9(19)
C65A C64A Si3 114.8(15)
C66A C64A Si3 115.8(14)
C65A C64A H64A 105.4
C66A C64A H64A 105.4
Si3 C64A H64A 105.4
C64A C65A H65D 109.5
C64A C65A H65E 109.5
H65D C65A H65E 109.5
C64A C65A H65F 109.5
H65D C65A H65F 109.5
H65E C65A H65F 109.5
C64A C66A H66D 109.5
C64A C66A H66E 109.5
H66D C66A H66E 109.5
C64A C66A H66F 109.5
H66D C66A H66F 109.5
H66E C66A H66F 109.5
C69A C67A C68A 112.(2)
C69A C67A Si3 118.5(15)
C68A C67A Si3 117.1(15)
C69A C67A H67A 101.7
C68A C67A H67A 101.7
Si3 C67A H67A 101.7
C67A C68A H68D 109.5
C67A C68A H68E 109.5
H68D C68A H68E 109.5
C67A C68A H68F 109.5
H68D C68A H68F 109.5
H68E C68A H68F 109.5
C67A C69A H69D 109.5
C67A C69A H69E 109.5
H69D C69A H69E 109.5
C67A C69A H69F 109.5
H69D C69A H69F 109.5
H69E C69A H69F 109.5
C71A C70A C72A 110.(2)
C71A C70A Si3 118.7(15)
C72A C70A Si3 117.0(15)
C71A C70A H70A 102.7
C72A C70A H70A 102.7
Si3 C70A H70A 102.7
C70A C71A H71D 109.5
C70A C71A H71E 109.5
H71D C71A H71E 109.5
C70A C71A H71F 109.5
H71D C71A H71F 109.5
H71E C71A H71F 109.5
C70A C72A H72D 109.5
C70A C72A H72E 109.5
H72D C72A H72E 109.5
C70A C72A H72F 109.5
H72D C72A H72F 109.5
H72E C72A H72F 109.5
C74 C73 C33 172.8(8)
C73 C74 Si4 177.0(7)
C77 C75 C76 110.6(12)
C77 C75 Si4 113.9(9)
C76 C75 Si4 111.4(9)
C77 C75 H75 106.8
C76 C75 H75 106.8
Si4 C75 H75 106.8
C75 C76 H76A 109.5
C75 C76 H76B 109.5
H76A C76 H76B 109.5
C75 C76 H76C 109.5
H76A C76 H76C 109.5
H76B C76 H76C 109.5
C75 C77 H77A 109.5
C75 C77 H77B 109.5
H77A C77 H77B 109.5
C75 C77 H77C 109.5
H77A C77 H77C 109.5
H77B C77 H77C 109.5
C79 C78 C80 112.9(11)
C79 C78 Si4 114.3(8)
C80 C78 Si4 112.3(7)
C79 C78 H78 105.4
C80 C78 H78 105.4
Si4 C78 H78 105.4
C78 C79 H79A 109.5
C78 C79 H79B 109.5
H79A C79 H79B 109.5
C78 C79 H79C 109.5
H79A C79 H79C 109.5
H79B C79 H79C 109.5
C78 C80 H80A 109.5
C78 C80 H80B 109.5
H80A C80 H80B 109.5
C78 C80 H80C 109.5
H80A C80 H80C 109.5
H80B C80 H80C 109.5
C82 C81 C83 111.6(12)
C82 C81 Si4 112.9(8)
C83 C81 Si4 107.3(8)
C82 C81 H81 108.3
C83 C81 H81 108.3
Si4 C81 H81 108.3
C81 C82 H82A 109.5
C81 C82 H82B 109.5
H82A C82 H82B 109.5
C81 C82 H82C 109.5
H82A C82 H82C 109.5
H82B C82 H82C 109.5
C81 C83 H83A 109.5
C81 C83 H83B 109.5
H83A C83 H83B 109.5
C81 C83 H83C 109.5
H83A C83 H83C 109.5
H83B C83 H83C 109.5
C76A C75A C77A 100.6(18)
C76A C75A Si4 120.2(15)
C77A C75A Si4 118.8(15)
C76A C75A H75A 105.3
C77A C75A H75A 105.3
Si4 C75A H75A 105.3
C75A C76A H76D 109.5
C75A C76A H76E 109.5
H76D C76A H76E 109.5
C75A C76A H76F 109.5
H76D C76A H76F 109.5
H76E C76A H76F 109.5
C75A C77A H77D 109.5
C75A C77A H77E 109.5
H77D C77A H77E 109.5
C75A C77A H77F 109.5
H77D C77A H77F 109.5
H77E C77A H77F 109.5
C79A C78A C80A 106.1(18)
C79A C78A Si4 120.8(15)
C80A C78A Si4 117.7(15)
C79A C78A H78A 103.2
C80A C78A H78A 103.2
Si4 C78A H78A 103.2
C78A C79A H79D 109.5
C78A C79A H79E 109.5
H79D C79A H79E 109.5
C78A C79A H79F 109.5
H79D C79A H79F 109.5
H79E C79A H79F 109.5
C78A C80A H80D 109.5
C78A C80A H80E 109.5
H80D C80A H80E 109.5
C78A C80A H80F 109.5
H80D C80A H80F 109.5
H80E C80A H80F 109.5
C82A C81A C83A 113.2(17)
C82A C81A Si4 120.9(13)
C83A C81A Si4 120.2(13)
C82A C81A H81A 97.9
C83A C81A H81A 97.9
Si4 C81A H81A 97.9
C81A C82A H82D 109.5
C81A C82A H82E 109.5
H82D C82A H82E 109.5
C81A C82A H82F 109.5
H82D C82A H82F 109.5
H82E C82A H82F 109.5
C81A C83A H83D 109.5
C81A C83A H83E 109.5
H83D C83A H83E 109.5
C81A C83A H83F 109.5
H83D C83A H83F 109.5
H83E C83A H83F 109.5
C86 C85 C90 120.0
C86 C85 Cl1 128.9(9)
C90 C85 Cl1 109.6(9)
C85 C86 C87 120.0
C85 C86 H86 120.0
C87 C86 H86 120.0
C88 C87 C86 120.0
C88 C87 H87 120.0
C86 C87 H87 120.0
C87 C88 C89 120.0
C87 C88 H88 120.0
C89 C88 H88 120.0
C90 C89 C88 120.0
C90 C89 H89 120.0
C88 C89 H89 120.0
C89 C90 C85 120.0
C89 C90 H90 120.0
C85 C90 H90 120.0
C86A C85A C90A 120.0
C86A C85A Cl1A 126.6(17)
C90A C85A Cl1A 112.5(17)
C85A C86A C87A 120.0
C85A C86A H86A 120.0
C87A C86A H86A 120.0
C86A C87A C88A 120.0
C86A C87A H87A 120.0
C88A C87A H87A 120.0
C87A C88A C89A 120.0
C87A C88A H88A 120.0
C89A C88A H88A 120.0
C90A C89A C88A 120.0
C90A C89A H89A 120.0
C88A C89A H89A 120.0
C89A C90A C85A 120.0
C89A C90A H90A 120.0
C85A C90A H90A 120.0
C93 C92 C97 120.0
C93 C92 Cl2 120.7(8)
C97 C92 Cl2 119.3(8)
C92 C93 C94 120.0
C92 C93 H93 120.0
C94 C93 H93 120.0
C95 C94 C93 120.0
C95 C94 H94 120.0
C93 C94 H94 120.0
C94 C95 C96 120.0
C94 C95 H95 120.0
C96 C95 H95 120.0
C95 C96 C97 120.0
C95 C96 H96 120.0
C97 C96 H96 120.0
C96 C97 C92 120.0
C96 C97 H97 120.0
C92 C97 H97 120.0
C8 N1 C1 118.6(5)
C6 N2 C7 118.5(5)
C15 N3 C10 117.1(5)
C14 N4 C11 116.8(5)
C23 N5 C28 117.6(5)
C22 N6 C29 117.0(5)
C32 N7 C34 118.4(6)
C39 N8 C31 118.3(6)
C45A Si1 C41 114.9(5)
C48 Si1 C41 108.1(6)
C48 Si1 C42 117.2(7)
C41 Si1 C42 108.3(4)
C45A Si1 C48A 114.1(8)
C41 Si1 C48A 101.7(8)
C45A Si1 C42A 122.6(8)
C41 Si1 C42A 100.6(6)
C48A Si1 C42A 99.7(8)
C48 Si1 C45 109.5(5)
C41 Si1 C45 105.1(4)
C42 Si1 C45 108.0(5)
C52 Si2 C59 107.3(4)
C52 Si2 C53A 111.8(5)
C52 Si2 C56A 106.5(7)
C53A Si2 C56A 123.9(8)
C52 Si2 C56 112.3(5)
C59 Si2 C56 116.9(6)
C52 Si2 C53 99.8(4)
C59 Si2 C53 110.3(5)
C56 Si2 C53 108.8(6)
C52 Si2 C59A 100.7(5)
C53A Si2 C59A 101.9(7)
C56A Si2 C59A 109.6(9)
C70A Si3 C63 102.3(10)
C70A Si3 C64A 114.9(11)
C63 Si3 C64A 99.4(11)
C70A Si3 C67A 119.7(13)
C63 Si3 C67A 98.9(11)
C64A Si3 C67A 116.3(11)
C63 Si3 C67 108.3(4)
C63 Si3 C70 111.0(3)
C67 Si3 C70 109.6(4)
C63 Si3 C64 107.0(3)
C67 Si3 C64 111.2(4)
C70 Si3 C64 109.8(4)
C74 Si4 C78 110.9(4)
C74 Si4 C78A 108.4(8)
C74 Si4 C75 107.4(5)
C78 Si4 C75 116.7(6)
C74 Si4 C75A 92.5(10)
C78A Si4 C75A 130.5(12)
C74 Si4 C81A 110.4(8)
C78A Si4 C81A 111.5(11)
C75A Si4 C81A 101.4(10)
C74 Si4 C81 103.8(5)
C78 Si4 C81 108.5(5)
C75 Si4 C81 108.9(6)

loop_
_geom_bond_atom_site_label_1
_geom_bond_atom_site_label_2
_geom_bond_distance
C1 N1 1.357(8)
C1 C2 1.416(8)
C1 C6 1.425(8)
C2 C3 1.362(9)
C2 H2 0.95
C3 C4 1.416(9)
C3 H3 0.95
C4 C5 1.355(9)
C4 H4 0.95
C5 C6 1.413(8)
C5 H5 0.95
C6 N2 1.349(7)
C7 N2 1.356(7)
C7 C12 1.410(8)
C7 C8 1.434(7)
C8 N1 1.353(7)
C8 C9 1.411(8)
C9 C10 1.400(8)
C9 C40 1.426(8)
C10 N3 1.369(7)
C10 C11 1.432(7)
C11 N4 1.353(7)
C11 C12 1.420(8)
C12 C51 1.433(8)
C14 N4 1.336(7)
C14 C19 1.443(8)
C14 C15 1.447(8)
C15 N3 1.328(7)
C15 C16 1.440(8)
C16 C17 1.346(8)
C16 H16 0.95
C17 C18 1.449(8)
C17 H17 0.95
C18 C27 1.391(8)
C18 C19 1.425(8)
C19 C20 1.392(8)
C20 C21 1.391(8)
C20 H20 0.95
C21 C26 1.400(8)
C21 C22 1.450(8)
C22 N6 1.329(8)
C22 C23 1.445(8)
C23 N5 1.325(8)
C23 C24 1.444(9)
C24 C25 1.347(9)
C24 H24 0.95
C25 C26 1.459(8)
C25 H25 0.95
C26 C27 1.389(8)
C27 H27 0.95
C28 N5 1.362(8)
C28 C33 1.410(9)
C28 C29 1.422(8)
C29 N6 1.358(7)
C29 C30 1.431(9)
C30 C62 1.415(9)
C30 C31 1.431(8)
C31 N8 1.351(9)
C31 C32 1.424(9)
C32 N7 1.348(8)
C32 C33 1.423(10)
C33 C73 1.427(9)
C34 N7 1.355(9)
C34 C39 1.414(10)
C34 C35 1.429(9)
C35 C36 1.342(12)
C35 H35 0.95
C36 C37 1.407(13)
C36 H36 0.95
C37 C38 1.366(10)
C37 H37 0.95
C38 C39 1.408(10)
C38 H38 0.95
C39 N8 1.350(8)
C40 C41 1.205(8)
C41 Si1 1.831(6)
C42 C43 1.514(11)
C42 C44 1.525(10)
C42 Si1 1.878(10)
C42 H42 1.0
C43 H43A 0.98
C43 H43B 0.98
C43 H43C 0.98
C44 H44A 0.98
C44 H44B 0.98
C44 H44C 0.98
C45 C47 1.508(10)
C45 C46 1.522(11)
C45 Si1 1.936(10)
C45 H45 1.0
C46 H46A 0.98
C46 H46B 0.98
C46 H46C 0.98
C47 H47A 0.98
C47 H47B 0.98
C47 H47C 0.98
C48 C49 1.533(11)
C48 C50 1.552(12)
C48 Si1 1.827(11)
C48 H48 1.0
C49 H49A 0.98
C49 H49B 0.98
C49 H49C 0.98
C50 H50A 0.98
C50 H50B 0.98
C50 H50C 0.98
C42A C43A 1.499(14)
C42A C44A 1.514(15)
C42A Si1 1.912(12)
C42A H42A 1.0
C43A H43D 0.98
C43A H43E 0.98
C43A H43F 0.98
C44A H44D 0.98
C44A H44E 0.98
C44A H44F 0.98
C45A C47A 1.535(14)
C45A C46A 1.553(15)
C45A Si1 1.820(12)
C45A H45A 1.0
C46A H46D 0.98
C46A H46E 0.98
C46A H46F 0.98
C47A H47D 0.98
C47A H47E 0.98
C47A H47F 0.98
C48A C49A 1.529(15)
C48A C50A 1.548(16)
C48A Si1 1.906(13)
C48A H48A 1.0
C49A H49D 0.98
C49A H49E 0.98
C49A H49F 0.98
C50A H50D 0.98
C50A H50E 0.98
C50A H50F 0.98
C51 C52 1.201(8)
C52 Si2 1.826(6)
C53 C54 1.486(13)
C53 C55 1.540(12)
C53 Si2 1.943(9)
C53 H53 1.0
C54 H54A 0.98
C54 H54B 0.98
C54 H54C 0.98
C55 H55A 0.98
C55 H55B 0.98
C55 H55C 0.98
C56 C58 1.529(13)
C56 C57 1.550(14)
C56 Si2 1.851(10)
C56 H56 1.0
C57 H57A 0.98
C57 H57B 0.98
C57 H57C 0.98
C58 H58A 0.98
C58 H58B 0.98
C58 H58C 0.98
C59 C61 1.551(12)
C59 C60 1.552(13)
C59 Si2 1.840(10)
C59 H59 1.0
C60 H60A 0.98
C60 H60B 0.98
C60 H60C 0.98
C61 H61A 0.98
C61 H61B 0.98
C61 H61C 0.98
C53A C55A 1.487(14)
C53A C54A 1.515(14)
C53A Si2 1.843(11)
C53A H53A 1.0
C54A H54D 0.98
C54A H54E 0.98
C54A H54F 0.98
C55A H55D 0.98
C55A H55E 0.98
C55A H55F 0.98
C56A C58A 1.509(14)
C56A C57A 1.551(15)
C56A Si2 1.851(12)
C56A H56A 1.0
C57A H57D 0.98
C57A H57E 0.98
C57A H57F 0.98
C58A H58D 0.98
C58A H58E 0.98
C58A H58F 0.98
C59A C60A 1.517(14)
C59A C61A 1.566(15)
C59A Si2 1.952(12)
C59A H59A 1.0
C60A H60D 0.98
C60A H60E 0.98
C60A H60F 0.98
C61A H61D 0.98
C61A H61E 0.98
C61A H61F 0.98
C62 C63 1.216(9)
C63 Si3 1.832(7)
C64 C65 1.525(10)
C64 C66 1.525(10)
C64 Si3 1.887(7)
C64 H64 1.0
C65 H65A 0.98
C65 H65B 0.98
C65 H65C 0.98
C66 H66A 0.98
C66 H66B 0.98
C66 H66C 0.98
C67 C68 1.530(11)
C67 C69 1.547(11)
C67 Si3 1.879(8)
C67 H67 1.0
C68 H68A 0.98
C68 H68B 0.98
C68 H68C 0.98
C69 H69A 0.98
C69 H69B 0.98
C69 H69C 0.98
C70 C71 1.511(10)
C70 C72 1.533(11)
C70 Si3 1.882(7)
C70 H70 1.0
C71 H71A 0.98
C71 H71B 0.98
C71 H71C 0.98
C72 H72A 0.98
C72 H72B 0.98
C72 H72C 0.98
C64A C65A 1.520(16)
C64A C66A 1.531(16)
C64A Si3 1.849(14)
C64A H64A 1.0
C65A H65D 0.98
C65A H65E 0.98
C65A H65F 0.98
C66A H66D 0.98
C66A H66E 0.98
C66A H66F 0.98
C67A C69A 1.514(16)
C67A C68A 1.527(16)
C67A Si3 1.850(13)
C67A H67A 1.0
C68A H68D 0.98
C68A H68E 0.98
C68A H68F 0.98
C69A H69D 0.98
C69A H69E 0.98
C69A H69F 0.98
C70A C71A 1.517(16)
C70A C72A 1.544(16)
C70A Si3 1.826(13)
C70A H70A 1.0
C71A H71D 0.98
C71A H71E 0.98
C71A H71F 0.98
C72A H72D 0.98
C72A H72E 0.98
C72A H72F 0.98
C73 C74 1.205(9)
C74 Si4 1.835(7)
C75 C77 1.491(12)
C75 C76 1.513(13)
C75 Si4 1.864(10)
C75 H75 1.0
C76 H76A 0.98
C76 H76B 0.98
C76 H76C 0.98
C77 H77A 0.98
C77 H77B 0.98
C77 H77C 0.98
C78 C79 1.489(13)
C78 C80 1.511(11)
C78 Si4 1.835(9)
C78 H78 1.0
C79 H79A 0.98
C79 H79B 0.98
C79 H79C 0.98
C80 H80A 0.98
C80 H80B 0.98
C80 H80C 0.98
C81 C82 1.471(13)
C81 C83 1.573(13)
C81 Si4 1.897(11)
C81 H81 1.0
C82 H82A 0.98
C82 H82B 0.98
C82 H82C 0.98
C83 H83A 0.98
C83 H83B 0.98
C83 H83C 0.98
C75A C76A 1.519(16)
C75A C77A 1.538(16)
C75A Si4 1.881(14)
C75A H75A 1.0
C76A H76D 0.98
C76A H76E 0.98
C76A H76F 0.98
C77A H77D 0.98
C77A H77E 0.98
C77A H77F 0.98
C78A C79A 1.539(16)
C78A C80A 1.555(16)
C78A Si4 1.860(13)
C78A H78A 1.0
C79A H79D 0.98
C79A H79E 0.98
C79A H79F 0.98
C80A H80D 0.98
C80A H80E 0.98
C80A H80F 0.98
C81A C82A 1.495(15)
C81A C83A 1.520(16)
C81A Si4 1.885(13)
C81A H81A 1.0
C82A H82D 0.98
C82A H82E 0.98
C82A H82F 0.98
C83A H83D 0.98
C83A H83E 0.98
C83A H83F 0.98
Cl1 C85 1.596(10)
C85 C86 1.39
C85 C90 1.39
C86 C87 1.39
C86 H86 0.95
C87 C88 1.39
C87 H87 0.95
C88 C89 1.39
C88 H88 0.95
C89 C90 1.39
C89 H89 0.95
C90 H90 0.95
Cl1A C85A 1.641(15)
C85A C86A 1.39
C85A C90A 1.39
C86A C87A 1.39
C86A H86A 0.95
C87A C88A 1.39
C87A H87A 0.95
C88A C89A 1.39
C88A H88A 0.95
C89A C90A 1.39
C89A H89A 0.95
C90A H90A 0.95
Cl2 C92 1.647(9)
C92 C93 1.39
C92 C97 1.39
C93 C94 1.39
C93 H93 0.95
C94 C95 1.39
C94 H94 0.95
C95 C96 1.39
C95 H95 0.95
C96 C97 1.39
C96 H96 0.95
C97 H97 0.95
